data_4079415
loop_
_publ_author_name
'Abell\'an-L\'opez, Antonio'
'Chicote, Mar\'ia-Teresa'
'Bautista, Delia'
'Vicente, Jos\'e'

_publ_section_title
;
 From ChelateC,N-Cyclopalladated Oximes toC,N,N&#x2032;-,C,N,S-,
 orC,N,C&#x2032;-Pincer Palladium(II) Complexes by Formation of Oxime
 Ether Ligands
;
_journal_issue 21
_journal_name_full Organometallics
_journal_page_first 7434
_journal_paper_doi 10.1021/om3007213
_journal_volume 31
_journal_year 2012
_chemical_formula_sum 'C20 H19 Cl N2 O5 Pd'
_chemical_formula_weight 509.22
_chemical_name_systematic
; 
 ? 
;
_space_group_IT_number 2
_symmetry_cell_setting triclinic
_symmetry_space_group_name_Hall '-P 1'
_symmetry_space_group_name_H-M 'P -1'
_atom_sites_solution_hydrogens geom
_atom_sites_solution_primary direct
_atom_sites_solution_secondary difmap
_audit_creation_method SHELXL-97
_cell_angle_alpha 62.387(2)
_cell_angle_beta 82.022(2)
_cell_angle_gamma 72.919(2)
_cell_formula_units_Z 2
_cell_length_a 10.2224(6)
_cell_length_b 10.3319(6)
_cell_length_c 11.0733(6)
_cell_measurement_reflns_used 8841
_cell_measurement_temperature 100(2)
_cell_measurement_theta_max 28.55
_cell_measurement_theta_min 2.31
_cell_volume 990.60(10)
_computing_cell_refinement 'Bruker SAINT'
_computing_data_collection 'Bruker SMART'
_computing_data_reduction 'Bruker SAINT'
_computing_molecular_graphics 'Bruker SHELXTL'
_computing_publication_material 'Bruker SHELXTL'
_computing_structure_refinement 'SHELXL-97 (Sheldrick, 1997)'
_computing_structure_solution 'SHELXS-97 (Sheldrick, 1990)'
_diffrn_ambient_temperature 100(2)
_diffrn_detector_area_resol_mean 8.23
_diffrn_measured_fraction_theta_full 0.994
_diffrn_measured_fraction_theta_max 0.922
_diffrn_measurement_device_type 'Bruker SMART APEX'
_diffrn_measurement_method \w-scan
_diffrn_radiation_monochromator graphite
_diffrn_radiation_source 'fine-focus sealed tube'
_diffrn_radiation_type MoK\a
_diffrn_radiation_wavelength 0.71073
_diffrn_reflns_av_R_equivalents 0.0189
_diffrn_reflns_av_sigmaI/netI 0.0229
_diffrn_reflns_limit_h_max 13
_diffrn_reflns_limit_h_min -13
_diffrn_reflns_limit_k_max 13
_diffrn_reflns_limit_k_min -13
_diffrn_reflns_limit_l_max 14
_diffrn_reflns_limit_l_min -14
_diffrn_reflns_number 12119
_diffrn_reflns_theta_full 26.00
_diffrn_reflns_theta_max 28.55
_diffrn_reflns_theta_min 2.08
_exptl_absorpt_coefficient_mu 1.107
_exptl_absorpt_correction_T_max 0.8516
_exptl_absorpt_correction_T_min 0.7406
_exptl_absorpt_correction_type multi-scan
_exptl_absorpt_process_details SADABS
_exptl_crystal_colour yellow
_exptl_crystal_density_diffrn 1.707
_exptl_crystal_density_method 'not measured'
_exptl_crystal_description block
_exptl_crystal_F_000 512
_exptl_crystal_size_max 0.25
_exptl_crystal_size_mid 0.17
_exptl_crystal_size_min 0.15
_refine_diff_density_max 0.700
_refine_diff_density_min -0.377
_refine_diff_density_rms 0.079
_refine_ls_extinction_method none
_refine_ls_goodness_of_fit_ref 1.085
_refine_ls_hydrogen_treatment 'rigid methyls, others riding'
_refine_ls_matrix_type full
_refine_ls_number_parameters 265
_refine_ls_number_reflns 4640
_refine_ls_number_restraints 0
_refine_ls_restrained_S_all 1.085
_refine_ls_R_factor_all 0.0235
_refine_ls_R_factor_gt 0.0225
_refine_ls_shift/su_max 0.001
_refine_ls_shift/su_mean 0.000
_refine_ls_structure_factor_coef Fsqd
_refine_ls_weighting_details 'calc w=1/[\s^2^(Fo^2^)+(0.0268P)^2^+0.6542P] where P=(Fo^2^+2Fc^2^)/3'
_refine_ls_weighting_scheme calc
_refine_ls_wR_factor_gt 0.0555
_refine_ls_wR_factor_ref 0.0560
_reflns_number_gt 4473
_reflns_number_total 4640
_reflns_threshold_expression >2sigma(I)
_cod_data_source_file om3007213_si_002.cif
_cod_data_source_block aad213s
_cod_database_code 4079415

loop_
_symmetry_equiv_pos_as_xyz
'x, y, z'
'-x, -y, -z'

loop_
_atom_site_label
_atom_site_type_symbol
_atom_site_fract_x
_atom_site_fract_y
_atom_site_fract_z
_atom_site_U_iso_or_equiv
_atom_site_adp_type
_atom_site_occupancy
_atom_site_symmetry_multiplicity
_atom_site_calc_flag
_atom_site_refinement_flags
Pd1 Pd 0.326003(12) 0.227054(13) 0.275288(12) 0.01177(5) Uani 1 1 d .
C1 C 0.12526(18) 0.2694(2) 0.33443(18) 0.0161(3) Uani 1 1 d .
C2 C 0.07863(18) 0.4189(2) 0.32259(18) 0.0159(3) Uani 1 1 d .
C3 C -0.05447(19) 0.4755(2) 0.35870(19) 0.0198(4) Uani 1 1 d .
H3 H -0.0829 0.5751 0.3513 0.024 Uiso 1 1 calc R
C4 C -0.14522(19) 0.3841(2) 0.4057(2) 0.0225(4) Uani 1 1 d .
H4 H -0.2356 0.4205 0.4321 0.027 Uiso 1 1 calc R
C5 C -0.10296(19) 0.2406(2) 0.4136(2) 0.0224(4) Uani 1 1 d .
H5 H -0.1656 0.1795 0.4436 0.027 Uiso 1 1 calc R
C6 C 0.03045(19) 0.1837(2) 0.37824(19) 0.0196(4) Uani 1 1 d .
H6 H 0.0569 0.0847 0.3842 0.024 Uiso 1 1 calc R
C7 C 0.17837(18) 0.5114(2) 0.26781(18) 0.0152(3) Uani 1 1 d .
C8 C 0.1484(2) 0.6753(2) 0.2313(2) 0.0221(4) Uani 1 1 d .
H8A H 0.1552 0.6870 0.3129 0.033 Uiso 1 1 calc R
H8B H 0.0557 0.7268 0.1940 0.033 Uiso 1 1 calc R
H8C H 0.2146 0.7198 0.1629 0.033 Uiso 1 1 calc R
C9 C 0.51911(17) 0.40090(19) 0.17588(17) 0.0137(3) Uani 1 1 d .
C10 C 0.51511(17) 0.2631(2) 0.20061(17) 0.0141(3) Uani 1 1 d .
C11 C 0.63470(17) 0.47258(19) 0.13162(17) 0.0136(3) Uani 1 1 d .
C12 C 0.85951(18) 0.4504(2) 0.04822(19) 0.0180(3) Uani 1 1 d .
H12A H 0.8371 0.5549 -0.0236 0.027 Uiso 1 1 calc R
H12B H 0.9308 0.3869 0.0153 0.027 Uiso 1 1 calc R
H12C H 0.8926 0.4471 0.1288 0.027 Uiso 1 1 calc R
C13 C 0.62892(17) 0.15285(19) 0.17553(18) 0.0147(3) Uani 1 1 d .
C14 C 0.8197(2) -0.0556(3) 0.2729(2) 0.0326(5) Uani 1 1 d .
H14A H 0.7786 -0.1217 0.2581 0.049 Uiso 1 1 calc R
H14B H 0.8736 -0.1143 0.3569 0.049 Uiso 1 1 calc R
H14C H 0.8794 -0.0130 0.1957 0.049 Uiso 1 1 calc R
C22 C 0.41566(18) -0.1015(2) 0.42974(18) 0.0167(3) Uani 1 1 d .
H22 H 0.4094 -0.0746 0.5019 0.020 Uiso 1 1 calc R
C23 C 0.47289(19) -0.2513(2) 0.45619(19) 0.0192(4) Uani 1 1 d .
H23 H 0.5055 -0.3256 0.5446 0.023 Uiso 1 1 calc R
C24 C 0.48158(19) -0.2905(2) 0.35115(19) 0.0191(4) Uani 1 1 d .
H24 H 0.5220 -0.3920 0.3660 0.023 Uiso 1 1 calc R
C25 C 0.43072(18) -0.1803(2) 0.22428(18) 0.0165(3) Uani 1 1 d .
H25 H 0.4344 -0.2059 0.1515 0.020 Uiso 1 1 calc R
C26 C 0.37425(17) -0.03229(19) 0.20413(18) 0.0141(3) Uani 1 1 d .
C27 C 0.31834(19) 0.0886(2) 0.06820(18) 0.0185(4) Uani 1 1 d .
H27A H 0.3638 0.0601 -0.0042 0.022 Uiso 1 1 calc R
H27B H 0.3364 0.1849 0.0506 0.022 Uiso 1 1 calc R
Cl1 Cl 0.13666(5) 0.11259(6) 0.06593(5) 0.03071(12) Uani 1 1 d .
N1 N 0.29684(15) 0.43228(16) 0.24968(15) 0.0136(3) Uani 1 1 d .
N2 N 0.36854(15) 0.00754(16) 0.30582(15) 0.0136(3) Uani 1 1 d .
O1 O 0.40439(12) 0.50277(13) 0.20047(13) 0.0146(2) Uani 1 1 d .
O2 O 0.63649(13) 0.58382(14) 0.14046(14) 0.0190(3) Uani 1 1 d .
O3 O 0.73868(12) 0.39462(14) 0.08375(13) 0.0171(3) Uani 1 1 d .
O4 O 0.64015(14) 0.12929(15) 0.07712(13) 0.0212(3) Uani 1 1 d .
O5 O 0.71267(13) 0.06580(15) 0.28457(13) 0.0208(3) Uani 1 1 d .

loop_
_atom_site_aniso_label
_atom_site_aniso_U_11
_atom_site_aniso_U_22
_atom_site_aniso_U_33
_atom_site_aniso_U_23
_atom_site_aniso_U_13
_atom_site_aniso_U_12
Pd1 0.01109(7) 0.01089(7) 0.01450(7) -0.00691(5) 0.00062(5) -0.00268(5)
C1 0.0146(8) 0.0179(8) 0.0145(8) -0.0065(7) -0.0004(6) -0.0035(7)
C2 0.0138(8) 0.0185(8) 0.0156(8) -0.0080(7) -0.0010(6) -0.0031(7)
C3 0.0159(9) 0.0215(9) 0.0216(9) -0.0115(8) -0.0007(7) -0.0009(7)
C4 0.0143(9) 0.0291(10) 0.0216(9) -0.0113(8) 0.0011(7) -0.0029(7)
C5 0.0163(9) 0.0255(10) 0.0207(9) -0.0057(8) 0.0019(7) -0.0076(7)
C6 0.0192(9) 0.0185(9) 0.0192(9) -0.0063(7) -0.0003(7) -0.0057(7)
C7 0.0143(8) 0.0166(8) 0.0165(8) -0.0094(7) -0.0019(6) -0.0021(6)
C8 0.0192(9) 0.0173(9) 0.0320(10) -0.0145(8) -0.0008(8) -0.0014(7)
C9 0.0121(8) 0.0150(8) 0.0149(8) -0.0086(6) 0.0005(6) -0.0015(6)
C10 0.0129(8) 0.0165(8) 0.0145(8) -0.0084(7) 0.0004(6) -0.0038(6)
C11 0.0130(8) 0.0140(8) 0.0124(8) -0.0047(6) -0.0014(6) -0.0029(6)
C12 0.0137(8) 0.0210(9) 0.0203(9) -0.0093(7) 0.0029(7) -0.0071(7)
C13 0.0135(8) 0.0135(8) 0.0180(8) -0.0078(7) 0.0015(6) -0.0042(6)
C14 0.0287(11) 0.0292(11) 0.0305(11) -0.0160(9) -0.0070(9) 0.0130(9)
C22 0.0185(8) 0.0181(8) 0.0163(8) -0.0093(7) 0.0005(7) -0.0062(7)
C23 0.0210(9) 0.0176(9) 0.0175(8) -0.0063(7) -0.0039(7) -0.0037(7)
C24 0.0209(9) 0.0127(8) 0.0227(9) -0.0082(7) -0.0019(7) -0.0018(7)
C25 0.0169(8) 0.0172(8) 0.0182(8) -0.0104(7) 0.0020(7) -0.0050(7)
C26 0.0123(8) 0.0148(8) 0.0165(8) -0.0072(7) 0.0010(6) -0.0053(6)
C27 0.0228(9) 0.0157(8) 0.0173(8) -0.0074(7) -0.0018(7) -0.0043(7)
Cl1 0.0211(2) 0.0353(3) 0.0321(3) -0.0167(2) -0.0092(2) 0.0046(2)
N1 0.0125(7) 0.0133(7) 0.0160(7) -0.0071(6) 0.0003(5) -0.0038(5)
N2 0.0123(7) 0.0136(7) 0.0167(7) -0.0079(6) 0.0019(5) -0.0046(5)
O1 0.0114(6) 0.0128(6) 0.0214(6) -0.0093(5) 0.0016(5) -0.0035(5)
O2 0.0179(6) 0.0159(6) 0.0259(7) -0.0113(5) 0.0010(5) -0.0055(5)
O3 0.0130(6) 0.0183(6) 0.0233(6) -0.0119(5) 0.0034(5) -0.0057(5)
O4 0.0230(7) 0.0218(7) 0.0218(7) -0.0149(6) -0.0025(5) -0.0001(5)
O5 0.0188(6) 0.0211(7) 0.0203(6) -0.0124(5) -0.0037(5) 0.0047(5)

loop_
_atom_type_symbol
_atom_type_description
_atom_type_scat_dispersion_real
_atom_type_scat_dispersion_imag
_atom_type_scat_source
C C 0.0033 0.0016 'International Tables Vol C Tables 4.2.6.8 and 6.1.1.4'
H H 0.0000 0.0000 'International Tables Vol C Tables 4.2.6.8 and 6.1.1.4'
N N 0.0061 0.0033 'International Tables Vol C Tables 4.2.6.8 and 6.1.1.4'
O O 0.0106 0.0060 'International Tables Vol C Tables 4.2.6.8 and 6.1.1.4'
Cl Cl 0.1484 0.1585 'International Tables Vol C Tables 4.2.6.8 and 6.1.1.4'
Pd Pd -0.9988 1.0072 'International Tables Vol C Tables 4.2.6.8 and 6.1.1.4'

loop_
_geom_angle_atom_site_label_1
_geom_angle_atom_site_label_2
_geom_angle_atom_site_label_3
_geom_angle
N1 Pd1 C1 80.18(7)
N1 Pd1 N2 176.58(6)
C1 Pd1 N2 102.62(6)
N1 Pd1 C10 79.70(6)
C1 Pd1 C10 159.81(7)
N2 Pd1 C10 97.55(6)
C6 C1 C2 116.98(16)
C6 C1 Pd1 132.68(14)
C2 C1 Pd1 110.31(12)
C3 C2 C1 121.87(17)
C3 C2 C7 121.96(16)
C1 C2 C7 116.17(15)
C4 C3 C2 119.22(18)
C5 C4 C3 119.64(18)
C4 C5 C6 121.07(18)
C1 C6 C5 121.16(18)
N1 C7 C2 110.82(15)
N1 C7 C8 123.40(16)
C2 C7 C8 125.73(16)
C10 C9 O1 121.65(15)
C10 C9 C11 130.18(16)
O1 C9 C11 108.02(14)
C9 C10 C13 124.60(16)
C9 C10 Pd1 110.84(12)
C13 C10 Pd1 124.55(12)
O2 C11 O3 124.33(16)
O2 C11 C9 124.64(16)
O3 C11 C9 111.00(14)
O4 C13 O5 122.76(16)
O4 C13 C10 125.11(16)
O5 C13 C10 111.65(14)
N2 C22 C23 122.71(16)
C24 C23 C22 118.59(17)
C23 C24 C25 119.28(17)
C24 C25 C26 119.46(16)
N2 C26 C25 121.53(16)
N2 C26 C27 118.00(15)
C25 C26 C27 120.46(16)
C26 C27 Cl1 109.28(13)
C7 N1 O1 118.09(14)
C7 N1 Pd1 122.27(12)
O1 N1 Pd1 119.48(10)
C22 N2 C26 118.38(15)
C22 N2 Pd1 116.94(11)
C26 N2 Pd1 123.69(12)
N1 O1 C9 108.32(12)
C11 O3 C12 114.47(13)
C13 O5 C14 114.92(14)

loop_
_geom_bond_atom_site_label_1
_geom_bond_atom_site_label_2
_geom_bond_distance
Pd1 N1 1.9390(14)
Pd1 C1 2.0485(18)
Pd1 N2 2.0489(14)
Pd1 C10 2.0623(17)
C1 C6 1.391(2)
C1 C2 1.423(3)
C2 C3 1.397(2)
C2 C7 1.478(2)
C3 C4 1.396(3)
C4 C5 1.381(3)
C5 C6 1.397(3)
C7 N1 1.296(2)
C7 C8 1.490(2)
C9 C10 1.332(2)
C9 O1 1.418(2)
C9 C11 1.484(2)
C10 C13 1.467(2)
C11 O2 1.203(2)
C11 O3 1.340(2)
C12 O3 1.444(2)
C13 O4 1.206(2)
C13 O5 1.352(2)
C14 O5 1.447(2)
C22 N2 1.348(2)
C22 C23 1.385(3)
C23 C24 1.382(3)
C24 C25 1.383(3)
C25 C26 1.387(2)
C26 N2 1.356(2)
C26 C27 1.493(2)
C27 Cl1 1.8022(19)
N1 O1 1.4044(18)

loop_
_geom_hbond_atom_site_label_D
_geom_hbond_atom_site_label_H
_geom_hbond_atom_site_label_A
_geom_hbond_distance_DH
_geom_hbond_distance_HA
_geom_hbond_distance_DA
_geom_hbond_angle_DHA
_geom_hbond_site_symmetry_A
C22 H22 O5 0.95 2.54 3.393(2) 149.0 2_656
C25 H25 O4 0.95 2.44 3.280(2) 147.6 2_655
C27 H27A O4 0.99 2.45 3.232(2) 135.5 2_655
C27 H27B O2 0.99 2.41 3.222(2) 138.9 2_665
